data_2208400
loop_
_publ_author_name
'McLauchlan, Craig C.'
'McDonald, Kenneth J.'

_publ_section_title
;Cocrystallization of
 dichloro(<i>N</i>,<i>N</i>-dimethylformamide)[hydrotris(pyrazol-1-yl)borato]vanadium(III)
 with its partially oxidized analog
 chloro(<i>N</i>,<i>N</i>-dimethylformamide)[hydrotris(pyrazol-1-yl)borato]oxovanadium(IV)
;
_journal_coeditor_code OM6287
_journal_issue 3
_journal_name_full 'Acta Crystallographica Section E'
_journal_page_first m588
_journal_page_last m590
_journal_paper_doi 10.1107/S1600536806005423
_journal_volume 62
_journal_year 2006
_chemical_formula_iupac '[V (C9 H10 B N6) Cl2 (C3 H6 N O)] [V (C9 H10 B N6) Cl O (C3 H6 N O)]'
_chemical_formula_moiety 'C12 H17 B Cl1.53 N7 O1.47 V, C12 H17 B Cl1.53 N7 O1.47 V'
_chemical_formula_sum 'C24 H34 B2 Cl3.06 N14 O2.94 V2'
_chemical_formula_weight 797.66
_chemical_melting_point 456.0(10)
_chemical_name_common
;Dichloro-O-(dimethylformamide)[hydrotris(pyrazol-1-yl)borato]vanadium(III)
Chloro-O-(N,N-dimethylformamide)[hydrotris(pyrazol-1-yl)borato]oxovanadium(IV)
;
_chemical_name_systematic
;
dichloro(N,N-dimethylformamide)[hydrotris(pyrazol-1-yl)borato]vanadium(III)
chloro(N,N-dimethylformamide)[hydrotris(pyrazol-1-yl)borato]oxovanadium(IV)
;
_space_group_IT_number 19
_symmetry_cell_setting orthorhombic
_symmetry_space_group_name_Hall 'P 2ac 2ab'
_symmetry_space_group_name_H-M 'P 21 21 21'
_atom_sites_solution_hydrogens geom
_atom_sites_solution_primary direct
_atom_sites_solution_secondary difmap
_cell_angle_alpha 90.00
_cell_angle_beta 90.00
_cell_angle_gamma 90.00
_cell_formula_units_Z 2
_cell_length_a 8.6005(5)
_cell_length_b 13.7002(10)
_cell_length_c 14.8204(13)
_cell_measurement_reflns_used 5892
_cell_measurement_temperature 100(2)
_cell_measurement_theta_max 27.5
_cell_measurement_theta_min 4.1
_cell_volume 1746.3(2)
_computing_cell_refinement
;
CrysAlis RED (Oxford Diffraction, 2005)
;
_computing_data_collection
;
CrysAlis CCD (Oxford Diffraction, 2005)
;
_computing_data_reduction
;
CrysAlis RED
;
_computing_molecular_graphics 'SHELXTL (Sheldrick, 1995)'
_computing_publication_material SHELXL97
_computing_structure_refinement 'SHELXL97 (Sheldrick, 1997)'
_computing_structure_solution 'SHELXS97 (Sheldrick, 1997)'
_diffrn_ambient_temperature 100(2)
_diffrn_detector_area_resol_mean 15.9890
_diffrn_measured_fraction_theta_full 0.994
_diffrn_measured_fraction_theta_max 0.994
_diffrn_measurement_device_type
;
Oxford Diffraction Xcalibur3 diffractometer equipped with a CCD detector
;
_diffrn_measurement_method '\f and \w'
_diffrn_radiation_monochromator graphite
_diffrn_radiation_source 'Enhance (Mo) X-ray Source'
_diffrn_radiation_type MoK\a
_diffrn_radiation_wavelength 0.71073
_diffrn_reflns_av_R_equivalents 0.0430
_diffrn_reflns_av_sigmaI/netI 0.0349
_diffrn_reflns_limit_h_max 11
_diffrn_reflns_limit_h_min -11
_diffrn_reflns_limit_k_max 17
_diffrn_reflns_limit_k_min -16
_diffrn_reflns_limit_l_max 19
_diffrn_reflns_limit_l_min -19
_diffrn_reflns_number 15979
_diffrn_reflns_theta_full 27.48
_diffrn_reflns_theta_max 27.48
_diffrn_reflns_theta_min 4.39
_diffrn_standards_decay_% <1
_diffrn_standards_interval_count 0
_diffrn_standards_interval_time 0
_diffrn_standards_number 0
_exptl_absorpt_coefficient_mu 0.819
_exptl_absorpt_correction_T_max 0.901
_exptl_absorpt_correction_T_min 0.812
_exptl_absorpt_correction_type numerical
_exptl_absorpt_process_details '(Clark & Reid, 1995)'
_exptl_crystal_colour 'light green'
_exptl_crystal_density_diffrn 1.517
_exptl_crystal_density_method 'not measured'
_exptl_crystal_description prism
_exptl_crystal_F_000 815
_exptl_crystal_size_max 0.192
_exptl_crystal_size_mid 0.118
_exptl_crystal_size_min 0.062
_refine_diff_density_max 0.293
_refine_diff_density_min -0.583
_refine_ls_abs_structure_details
;
1714 Friedel pairs (Flack, 1983)
;
_refine_ls_abs_structure_Flack 0.07(3)
_refine_ls_extinction_method none
_refine_ls_goodness_of_fit_ref 1.103
_refine_ls_hydrogen_treatment constr
_refine_ls_matrix_type full
_refine_ls_number_parameters 229
_refine_ls_number_reflns 3987
_refine_ls_number_restraints 0
_refine_ls_restrained_S_all 1.103
_refine_ls_R_factor_all 0.0583
_refine_ls_R_factor_gt 0.0495
_refine_ls_shift/su_max 0.001
_refine_ls_shift/su_mean 0.000
_refine_ls_structure_factor_coef Fsqd
_refine_ls_weighting_details 'calc w=1/[\s^2^(Fo^2^)+(0.0723P)^2^+0.5753P] where P=(Fo^2^+2Fc^2^)/3'
_refine_ls_weighting_scheme calc
_refine_ls_wR_factor_gt 0.1278
_refine_ls_wR_factor_ref 0.1337
_reflns_number_gt 3370
_reflns_number_total 3987
_reflns_threshold_expression I>2\s(I)
_cod_data_source_file om6287.cif
_cod_data_source_block I
_cod_database_code 2208400
_cod_database_fobs_code 2208400

loop_
_symmetry_equiv_pos_as_xyz
'x, y, z'
'-x+1/2, -y, z+1/2'
'x+1/2, -y+1/2, -z'
'-x, y+1/2, -z+1/2'

loop_
_atom_site_type_symbol
_atom_site_label
_atom_site_fract_x
_atom_site_fract_y
_atom_site_fract_z
_atom_site_U_iso_or_equiv
_atom_site_adp_type
_atom_site_calc_flag
_atom_site_refinement_flags
_atom_site_occupancy
_atom_site_disorder_assembly
_atom_site_disorder_group
C C1 0.0733(4) 0.3920(3) -0.1179(3) 0.0440(9) Uani d . 1 . .
H H1 0.1358 0.4299 -0.1575 0.053 Uiso calc R 1 . .
C C1S 0.4331(4) 0.5640(3) -0.0296(2) 0.0335(7) Uani d . 1 . .
H H1S 0.4261 0.6296 -0.0095 0.040 Uiso calc R 1 . .
C C2 -0.0025(4) 0.3072(3) -0.1422(3) 0.0449(9) Uani d . 1 . .
H H2 -0.0022 0.2765 -0.1996 0.054 Uiso calc R 1 . .
C C2S 0.6679(4) 0.6115(3) -0.1073(3) 0.0482(10) Uani d . 1 . .
H H2S1 0.6447 0.6743 -0.0788 0.072 Uiso calc R 1 . .
H H2S2 0.6692 0.6194 -0.1730 0.072 Uiso calc R 1 . .
H H2S3 0.7699 0.5883 -0.0868 0.072 Uiso calc R 1 . .
C C3 -0.0789(4) 0.2764(3) -0.0652(3) 0.0414(8) Uani d . 1 . .
H H3 -0.1421 0.2198 -0.0599 0.050 Uiso calc R 1 . .
C C3S 0.5612(5) 0.4430(3) -0.1198(3) 0.0576(11) Uani d . 1 . .
H H3S1 0.4688 0.4049 -0.1039 0.086 Uiso calc R 1 . .
H H3S2 0.6541 0.4109 -0.0955 0.086 Uiso calc R 1 . .
H H3S3 0.5697 0.4474 -0.1856 0.086 Uiso calc R 1 . .
C C4 0.2606(4) 0.4071(3) 0.2140(2) 0.0379(8) Uani d . 1 . .
H H4 0.3478 0.4486 0.2228 0.045 Uiso calc R 1 . .
C C5 0.2237(4) 0.3273(3) 0.2688(3) 0.0425(8) Uani d . 1 . .
H H5 0.2785 0.3044 0.3203 0.051 Uiso calc R 1 . .
C C6 0.0903(4) 0.2892(3) 0.2313(3) 0.0403(8) Uani d . 1 . .
H H6 0.0355 0.2336 0.2527 0.048 Uiso calc R 1 . .
C C7 -0.2107(4) 0.5978(3) 0.1185(2) 0.0366(7) Uani d . 1 . .
H H7 -0.1907 0.6656 0.1118 0.044 Uiso calc R 1 . .
C C8 -0.3498(4) 0.5595(3) 0.1484(2) 0.0408(8) Uani d . 1 . .
H H8 -0.4407 0.5941 0.1660 0.049 Uiso calc R 1 . .
C C9 -0.3274(4) 0.4592(3) 0.1471(2) 0.0382(8) Uani d . 1 . .
H H9 -0.4016 0.4113 0.1641 0.046 Uiso calc R 1 . .
B B1 -0.0976(4) 0.3435(3) 0.1004(3) 0.0367(9) Uani d . 1 . .
H H1B -0.1664 0.2869 0.1155 0.044 Uiso calc R 1 . .
Cl Cl1 0.0599(2) 0.65803(16) -0.04142(14) 0.0351(4) Uani d P 0.53 A 1
O O1A 0.0664(8) 0.6100(6) -0.0391(5) 0.0467(17) Uani d P 0.47 A 2
Cl Cl2 0.21846(11) 0.63759(7) 0.15529(8) 0.0552(3) Uani d . 1 A .
N N1 0.0471(3) 0.4138(2) -0.0314(2) 0.0350(6) Uani d . 1 A .
N N1S 0.5482(3) 0.5400(2) -0.08221(19) 0.0366(6) Uani d . 1 . .
N N2 0.1565(3) 0.41708(19) 0.1475(2) 0.0332(6) Uani d . 1 A .
N N3 -0.1088(3) 0.5285(2) 0.10031(19) 0.0333(6) Uani d . 1 A .
N N4 -0.0477(3) 0.3410(2) 0.0011(2) 0.0351(6) Uani d . 1 . .
N N5 0.0504(3) 0.3438(2) 0.1596(2) 0.0346(6) Uani d . 1 . .
N N6 -0.1811(3) 0.4416(2) 0.1174(2) 0.0352(6) Uani d . 1 . .
O O1S 0.3310(3) 0.50463(18) -0.00430(17) 0.0401(6) Uani d . 1 A .
V V1 0.11994(6) 0.53328(5) 0.04922(6) 0.0467(2) Uani d . 1 . .

loop_
_atom_site_aniso_label
_atom_site_aniso_U_11
_atom_site_aniso_U_22
_atom_site_aniso_U_33
_atom_site_aniso_U_12
_atom_site_aniso_U_13
_atom_site_aniso_U_23
C1 0.0365(18) 0.053(2) 0.0419(19) 0.0069(17) -0.0034(16) 0.0064(17)
C1S 0.0243(14) 0.0401(18) 0.0363(16) -0.0032(13) -0.0030(13) 0.0044(14)
C2 0.0380(18) 0.054(2) 0.043(2) 0.0113(17) -0.0111(16) -0.0032(18)
C2S 0.0382(19) 0.062(3) 0.044(2) -0.0153(18) 0.0022(17) 0.0134(18)
C3 0.0310(16) 0.0381(18) 0.055(2) 0.0016(14) -0.0083(16) -0.0080(16)
C3S 0.049(2) 0.050(2) 0.074(3) 0.0025(19) 0.019(2) -0.004(2)
C4 0.0272(16) 0.0363(17) 0.050(2) -0.0008(14) 0.0030(15) -0.0048(15)
C5 0.0363(17) 0.042(2) 0.049(2) 0.0068(16) 0.0046(16) 0.0074(16)
C6 0.0372(19) 0.0360(18) 0.048(2) -0.0007(15) 0.0105(16) 0.0070(15)
C7 0.0325(16) 0.0378(17) 0.0396(18) 0.0046(15) -0.0015(15) -0.0071(14)
C8 0.0297(16) 0.052(2) 0.0411(18) 0.0055(15) 0.0006(14) -0.0086(16)
C9 0.0233(14) 0.0465(19) 0.0449(18) -0.0027(15) 0.0035(14) -0.0045(16)
B1 0.0268(18) 0.0300(18) 0.053(2) -0.0032(16) 0.0044(16) 0.0013(16)
Cl1 0.0289(7) 0.0347(10) 0.0417(9) -0.0017(8) 0.0033(7) 0.0064(10)
O1A 0.044(3) 0.035(3) 0.061(4) -0.001(4) 0.007(3) 0.012(4)
Cl2 0.0402(5) 0.0381(5) 0.0874(8) 0.0018(4) 0.0067(5) -0.0105(5)
N1 0.0259(13) 0.0339(14) 0.0453(16) -0.0051(12) 0.0042(12) 0.0039(12)
N1S 0.0254(12) 0.0466(17) 0.0378(14) -0.0031(13) -0.0007(11) 0.0042(13)
N2 0.0227(12) 0.0270(13) 0.0500(16) -0.0007(10) 0.0050(12) -0.0002(12)
N3 0.0224(12) 0.0313(13) 0.0462(15) -0.0026(13) 0.0024(11) -0.0007(12)
N4 0.0253(13) 0.0304(14) 0.0497(16) -0.0009(11) -0.0002(12) 0.0002(13)
N5 0.0253(12) 0.0311(14) 0.0475(16) -0.0033(11) 0.0026(12) 0.0016(13)
N6 0.0214(12) 0.0364(15) 0.0477(16) -0.0043(12) 0.0034(12) -0.0025(12)
O1S 0.0249(11) 0.0392(13) 0.0564(15) -0.0004(10) 0.0032(11) 0.0085(11)
V1 0.0225(3) 0.0317(3) 0.0860(5) -0.0003(2) 0.0117(3) 0.0049(3)

loop_
_atom_type_symbol
_atom_type_description
_atom_type_scat_dispersion_real
_atom_type_scat_dispersion_imag
_atom_type_scat_source
C C 0.0033 0.0016 'International Tables Vol C Tables 4.2.6.8 and 6.1.1.4'
H H 0.0000 0.0000 'International Tables Vol C Tables 4.2.6.8 and 6.1.1.4'
B B 0.0013 0.0007 'International Tables Vol C Tables 4.2.6.8 and 6.1.1.4'
Cl Cl 0.1484 0.1585 'International Tables Vol C Tables 4.2.6.8 and 6.1.1.4'
N N 0.0061 0.0033 'International Tables Vol C Tables 4.2.6.8 and 6.1.1.4'
O O 0.0106 0.0060 'International Tables Vol C Tables 4.2.6.8 and 6.1.1.4'
V V 0.3005 0.5294 'International Tables Vol C Tables 4.2.6.8 and 6.1.1.4'

loop_
_geom_angle_atom_site_label_1
_geom_angle_atom_site_label_2
_geom_angle_atom_site_label_3
_geom_angle
_geom_angle_publ_flag
N1 C1 C2 111.1(4) ?
N1 C1 H1 124.5 ?
C2 C1 H1 124.5 ?
O1S C1S N1S 123.3(3) ?
O1S C1S H1S 118.4 ?
N1S C1S H1S 118.4 ?
C1 C2 C3 105.4(3) ?
C1 C2 H2 127.3 ?
C3 C2 H2 127.3 ?
N1S C2S H2S1 109.5 ?
N1S C2S H2S2 109.5 ?
H2S1 C2S H2S2 109.5 ?
N1S C2S H2S3 109.5 ?
H2S1 C2S H2S3 109.5 ?
H2S2 C2S H2S3 109.5 ?
N4 C3 C2 107.8(3) ?
N4 C3 H3 126.1 ?
C2 C3 H3 126.1 ?
N1S C3S H3S1 109.5 ?
N1S C3S H3S2 109.5 ?
H3S1 C3S H3S2 109.5 ?
N1S C3S H3S3 109.5 ?
H3S1 C3S H3S3 109.5 ?
H3S2 C3S H3S3 109.5 ?
N2 C4 C5 110.8(3) ?
N2 C4 H4 124.6 ?
C5 C4 H4 124.6 ?
C6 C5 C4 104.6(3) ?
C6 C5 H5 127.7 ?
C4 C5 H5 127.7 ?
N5 C6 C5 108.7(3) ?
N5 C6 H6 125.7 ?
C5 C6 H6 125.7 ?
N3 C7 C8 111.6(3) ?
N3 C7 H7 124.2 ?
C8 C7 H7 124.2 ?
C7 C8 C9 104.6(3) ?
C7 C8 H8 127.7 ?
C9 C8 H8 127.7 ?
N6 C9 C8 108.0(3) ?
N6 C9 H9 126.0 ?
C8 C9 H9 126.0 ?
N4 B1 N6 107.8(3) ?
N4 B1 N5 108.3(3) ?
N6 B1 N5 106.7(3) ?
N4 B1 H1B 111.3 ?
N6 B1 H1B 111.3 ?
N5 B1 H1B 111.3 ?
C1 N1 N4 105.9(3) ?
C1 N1 V1 131.6(3) ?
N4 N1 V1 122.5(2) ?
C1S N1S C3S 121.4(3) ?
C1S N1S C2S 121.1(3) ?
C3S N1S C2S 117.4(3) ?
C4 N2 N5 105.9(3) ?
C4 N2 V1 131.6(2) ?
N5 N2 V1 121.8(2) ?
C7 N3 N6 106.7(3) ?
C7 N3 V1 132.1(2) ?
N6 N3 V1 121.19(19) ?
C3 N4 N1 109.8(3) ?
C3 N4 B1 131.1(3) ?
N1 N4 B1 119.1(3) ?
C6 N5 N2 110.0(3) ?
C6 N5 B1 131.1(3) ?
N2 N5 B1 118.5(3) ?
C9 N6 N3 109.1(3) ?
C9 N6 B1 129.7(3) ?
N3 N6 B1 121.1(2) ?
C1S O1S V1 128.4(2) ?
O1A V1 O1S 93.4(3) ?
O1A V1 N3 92.4(3) ?
O1S V1 N3 166.77(11) y
O1A V1 N1 88.0(3) ?
O1S V1 N1 83.92(10) y
N3 V1 N1 84.43(11) y
O1A V1 N2 168.9(3) ?
O1S V1 N2 89.47(10) y
N3 V1 N2 82.65(10) y
N1 V1 N2 81.71(11) y
O1A V1 Cl1 12.8(3) ?
O1S V1 Cl1 96.90(9) y
N3 V1 Cl1 91.38(9) y
N1 V1 Cl1 100.56(10) y
N2 V1 Cl1 173.41(9) y
O1A V1 Cl2 103.7(3) ?
O1S V1 Cl2 93.35(8) y
N3 V1 Cl2 96.79(8) y
N1 V1 Cl2 168.16(9) y
N2 V1 Cl2 86.76(8) y
Cl1 V1 Cl2 91.20(7) y

loop_
_geom_bond_atom_site_label_1
_geom_bond_atom_site_label_2
_geom_bond_distance
_geom_bond_publ_flag
C1 N1 1.334(5) ?
C1 C2 1.380(6) ?
C1 H1 0.9500 ?
C1S O1S 1.254(4) ?
C1S N1S 1.302(4) ?
C1S H1S 0.9500 ?
C2 C3 1.383(6) ?
C2 H2 0.9500 ?
C2S N1S 1.469(4) ?
C2S H2S1 0.9800 ?
C2S H2S2 0.9800 ?
C2S H2S3 0.9800 ?
C3 N4 1.349(5) ?
C3 H3 0.9500 ?
C3S N1S 1.446(5) ?
C3S H3S1 0.9800 ?
C3S H3S2 0.9800 ?
C3S H3S3 0.9800 ?
C4 N2 1.339(5) ?
C4 C5 1.398(5) ?
C4 H4 0.9500 ?
C5 C6 1.377(5) ?
C5 H5 0.9500 ?
C6 N5 1.344(5) ?
C6 H6 0.9500 ?
C7 N3 1.319(4) ?
C7 C8 1.380(5) ?
C7 H7 0.9500 ?
C8 C9 1.387(6) ?
C8 H8 0.9500 ?
C9 N6 1.355(4) ?
C9 H9 0.9500 ?
B1 N4 1.534(5) ?
B1 N6 1.545(5) ?
B1 N5 1.546(5) ?
B1 H1B 1.0000 ?
Cl1 V1 2.234(2) y
O1A V1 1.741(8) y
Cl2 V1 2.2872(13) y
N1 N4 1.375(4) ?
N1 V1 2.121(3) y
N2 N5 1.369(4) ?
N2 V1 2.181(3) y
N3 N6 1.366(4) ?
N3 V1 2.109(3) y
O1S V1 2.019(2) y

loop_
_geom_torsion_atom_site_label_1
_geom_torsion_atom_site_label_2
_geom_torsion_atom_site_label_3
_geom_torsion_atom_site_label_4
_geom_torsion
N1 C1 C2 C3 0.0(4)
C1 C2 C3 N4 -0.2(4)
N2 C4 C5 C6 0.0(4)
C4 C5 C6 N5 -0.6(4)
N3 C7 C8 C9 -0.3(4)
C7 C8 C9 N6 -0.1(4)
C2 C1 N1 N4 0.2(4)
C2 C1 N1 V1 -178.1(2)
O1S C1S N1S C3S 3.7(5)
O1S C1S N1S C2S -177.8(3)
C5 C4 N2 N5 0.5(4)
C5 C4 N2 V1 170.5(2)
C8 C7 N3 N6 0.6(4)
C8 C7 N3 V1 177.9(2)
C2 C3 N4 N1 0.3(4)
C2 C3 N4 B1 -178.7(3)
C1 N1 N4 C3 -0.3(4)
V1 N1 N4 C3 178.2(2)
C1 N1 N4 B1 178.9(3)
V1 N1 N4 B1 -2.6(4)
N6 B1 N4 C3 -123.5(4)
N5 B1 N4 C3 121.4(4)
N6 B1 N4 N1 57.5(4)
N5 B1 N4 N1 -57.6(4)
C5 C6 N5 N2 0.9(4)
C5 C6 N5 B1 -171.0(3)
C4 N2 N5 C6 -0.9(4)
V1 N2 N5 C6 -172.1(2)
C4 N2 N5 B1 172.2(3)
V1 N2 N5 B1 1.0(4)
N4 B1 N5 C6 -131.0(4)
N6 B1 N5 C6 113.2(4)
N4 B1 N5 N2 57.7(4)
N6 B1 N5 N2 -58.1(4)
C8 C9 N6 N3 0.5(4)
C8 C9 N6 B1 -178.0(3)
C7 N3 N6 C9 -0.7(4)
V1 N3 N6 C9 -178.3(2)
C7 N3 N6 B1 177.9(3)
V1 N3 N6 B1 0.3(4)
N4 B1 N6 C9 121.3(4)
N5 B1 N6 C9 -122.5(4)
N4 B1 N6 N3 -57.0(4)
N5 B1 N6 N3 59.2(4)
N1S C1S O1S V1 -163.1(2)
C1S O1S V1 O1A 53.2(4)
C1S O1S V1 N3 169.2(4)
C1S O1S V1 N1 140.8(3)
C1S O1S V1 N2 -137.5(3)
C1S O1S V1 Cl1 40.8(3)
C1S O1S V1 Cl2 -50.8(3)
C7 N3 V1 O1A -49.2(4)
N6 N3 V1 O1A 127.8(4)
C7 N3 V1 O1S -165.3(4)
N6 N3 V1 O1S 11.7(7)
C7 N3 V1 N1 -136.9(3)
N6 N3 V1 N1 40.1(3)
C7 N3 V1 N2 140.8(3)
N6 N3 V1 N2 -42.3(2)
C7 N3 V1 Cl1 -36.4(3)
N6 N3 V1 Cl1 140.5(2)
C7 N3 V1 Cl2 55.0(3)
N6 N3 V1 Cl2 -128.1(2)
C1 N1 V1 O1A 46.1(4)
N4 N1 V1 O1A -132.0(3)
C1 N1 V1 O1S -47.6(3)
N4 N1 V1 O1S 134.4(2)
C1 N1 V1 N3 138.7(3)
N4 N1 V1 N3 -39.3(2)
C1 N1 V1 N2 -137.9(3)
N4 N1 V1 N2 44.0(2)
C1 N1 V1 Cl1 48.3(3)
N4 N1 V1 Cl1 -129.7(2)
C1 N1 V1 Cl2 -124.8(4)
N4 N1 V1 Cl2 57.2(5)
C4 N2 V1 O1A 169.6(13)
N5 N2 V1 O1A -21.7(14)
C4 N2 V1 O1S 64.2(3)
N5 N2 V1 O1S -127.1(2)
C4 N2 V1 N3 -126.5(3)
N5 N2 V1 N3 42.2(2)
C4 N2 V1 N1 148.1(3)
N5 N2 V1 N1 -43.2(2)
C4 N2 V1 Cl1 -101.3(8)
N5 N2 V1 Cl1 67.4(9)
C4 N2 V1 Cl2 -29.2(3)
N5 N2 V1 Cl2 139.5(2)
